data_4078750
loop_
_publ_author_name
'Martinez-Arripe, Elsa'
'Jean-Baptiste-dit-Dominique, Fran\,cois'
'Auffrant, Audrey'
'Le Goff, Xavier-Fr\'ed\'eric'
'Thuilliez, Julien'
'Nief, Fran\,cois'

_publ_section_title
;
 Synthesis and Characterization of Bidentate Rare-Earth
 Iminophosphoraneo-Aryl Complexes and Their Behavior As Catalysts for the
 Polymerization of 1,3-Butadiene
;
_journal_issue 13
_journal_name_full Organometallics
_journal_page_first 4854
_journal_paper_doi 10.1021/om300389v
_journal_volume 31
_journal_year 2012
_chemical_formula_moiety 'C66 H69 N3 Nd P3, C7 H8'
_chemical_formula_sum 'C73 H77 N3 Nd P3'
_chemical_formula_weight 1233.53
_chemical_name_systematic
; 
 ? 
;
_space_group_IT_number 2
_symmetry_cell_setting triclinic
_symmetry_space_group_name_Hall '-P 1'
_symmetry_space_group_name_H-M 'P -1'
_atom_sites_solution_hydrogens geom
_atom_sites_solution_primary direct
_atom_sites_solution_secondary difmap
_audit_creation_method SHELXL-97
_cell_angle_alpha 88.807(1)
_cell_angle_beta 70.318(1)
_cell_angle_gamma 85.995(1)
_cell_formula_units_Z 2
_cell_length_a 13.147(1)
_cell_length_b 15.142(1)
_cell_length_c 18.314(1)
_cell_measurement_reflns_used 17204
_cell_measurement_temperature 150.0(1)
_cell_measurement_theta_max 30.034
_cell_measurement_theta_min 0.998
_cell_volume 3424.4(4)
_computing_cell_refinement 'DENZO (Otwinowski & Minor, 1997) & COLLECT'
_computing_data_collection 'COLLECT (Hooft, R.W.W., 1998)'
_computing_data_reduction 'DENZO & COLLECT'
_computing_molecular_graphics 'PLATON (Spek, 2009)'
_computing_publication_material 'PLATON (Spek, 2009)'
_computing_structure_refinement 'SHELXL-97 (Sheldrick, 1997)'
_computing_structure_solution 'SIR97 (Altomare et al., 1999)'
_diffrn_ambient_temperature 150.0(1)
_diffrn_measured_fraction_theta_full 0.985
_diffrn_measured_fraction_theta_max 0.985
_diffrn_measurement_device_type 'Kappa APEX II'
_diffrn_measurement_method 'phi and omega scans'
_diffrn_radiation_monochromator graphite
_diffrn_radiation_source 'fine-focus sealed tube'
_diffrn_radiation_type MoK\a
_diffrn_radiation_wavelength 0.71069
_diffrn_reflns_av_R_equivalents 0.0320
_diffrn_reflns_av_sigmaI/netI 0.0356
_diffrn_reflns_limit_h_max 16
_diffrn_reflns_limit_h_min -16
_diffrn_reflns_limit_k_max 18
_diffrn_reflns_limit_k_min -18
_diffrn_reflns_limit_l_max 22
_diffrn_reflns_limit_l_min -19
_diffrn_reflns_number 38368
_diffrn_reflns_theta_full 26.02
_diffrn_reflns_theta_max 26.02
_diffrn_reflns_theta_min 2.72
_exptl_absorpt_coefficient_mu 0.869
_exptl_absorpt_correction_T_max 0.7806
_exptl_absorpt_correction_T_min 0.7806
_exptl_absorpt_correction_type multi-scan
_exptl_absorpt_process_details 'DENZO/SCALEPACK (Otwinowski & Minor, 1996)'
_exptl_crystal_colour 'Pale Yellow'
_exptl_crystal_density_diffrn 1.196
_exptl_crystal_density_method 'not measured'
_exptl_crystal_description Block
_exptl_crystal_F_000 1282
_exptl_crystal_size_max 0.30
_exptl_crystal_size_mid 0.30
_exptl_crystal_size_min 0.30
_refine_diff_density_max 1.456
_refine_diff_density_min -1.197
_refine_diff_density_rms 0.083
_refine_ls_extinction_method none
_refine_ls_goodness_of_fit_ref 1.117
_refine_ls_hydrogen_treatment constr
_refine_ls_matrix_type full
_refine_ls_number_parameters 655
_refine_ls_number_reflns 13289
_refine_ls_number_restraints 1
_refine_ls_restrained_S_all 1.117
_refine_ls_R_factor_all 0.0553
_refine_ls_R_factor_gt 0.0487
_refine_ls_shift/su_max 0.002
_refine_ls_shift/su_mean 0.000
_refine_ls_structure_factor_coef Fsqd
_refine_ls_weighting_details 'calc w=1/[\s^2^(Fo^2^)+(0.0473P)^2^+5.8720P] where P=(Fo^2^+2Fc^2^)/3'
_refine_ls_weighting_scheme calc
_refine_ls_wR_factor_gt 0.1196
_refine_ls_wR_factor_ref 0.1244
_reflns_number_gt 11721
_reflns_number_total 13289
_reflns_threshold_expression >2sigma(I)
_cod_data_source_file om300389v_si_002.cif
_cod_data_source_block ema197
_cod_depositor_comments
;
The following automatic conversions were performed:

'_symmetry_cell_setting' value 'Triclinic' changed to 'triclinic'
according to /home/saulius/struct/CIF-dictionaries/cif_core.dic
dictionary named 'cif_core.dic' version 2.4.2 from 2011-04-26.

Automatic conversion script
Id: cif_fix_values 1891 2012-01-12 08:04:46Z andrius 
;
_cod_original_sg_symbol_H-M 'P-1     '
_cod_database_code 4078750

loop_
_symmetry_equiv_pos_as_xyz
'x, y, z'
'-x, -y, -z'

loop_
_atom_site_label
_atom_site_type_symbol
_atom_site_fract_x
_atom_site_fract_y
_atom_site_fract_z
_atom_site_U_iso_or_equiv
_atom_site_adp_type
_atom_site_occupancy
_atom_site_symmetry_multiplicity
_atom_site_calc_flag
_atom_site_refinement_flags
Nd1 Nd 0.021668(16) 0.222298(12) 0.726636(12) 0.03789(8) Uani 1 1 d .
P1 P -0.20078(8) 0.11070(7) 0.70580(6) 0.0394(2) Uani 1 1 d .
P2 P 0.12804(12) 0.20429(7) 0.88433(6) 0.0546(3) Uani 1 1 d .
P3 P 0.18204(8) 0.39865(6) 0.61847(6) 0.0399(2) Uani 1 1 d .
N1 N -0.1581(3) 0.2051(2) 0.7130(2) 0.0513(9) Uani 1 1 d .
N2 N 0.1532(3) 0.1818(2) 0.79565(18) 0.0428(7) Uani 1 1 d .
N3 N 0.1007(3) 0.3755(2) 0.7004(2) 0.0446(8) Uani 1 1 d .
C1 C -0.1036(3) 0.0255(2) 0.7158(2) 0.0374(8) Uani 1 1 d .
C2 C -0.0056(3) 0.0513(2) 0.7207(2) 0.0375(8) Uani 1 1 d .
C3 C 0.0624(3) -0.0212(2) 0.7296(2) 0.0402(8) Uani 1 1 d .
H3 H 0.1298 -0.0092 0.7345 0.048 Uiso 1 1 calc R
C4 C 0.0374(4) -0.1089(3) 0.7318(2) 0.0475(10) Uani 1 1 d .
H4 H 0.0876 -0.1547 0.7371 0.057 Uiso 1 1 calc R
C5 C -0.0603(4) -0.1297(3) 0.7261(3) 0.0522(10) Uani 1 1 d .
H5 H -0.0778 -0.1897 0.7273 0.063 Uiso 1 1 calc R
C6 C -0.1321(3) -0.0621(3) 0.7186(2) 0.0449(9) Uani 1 1 d .
H6 H -0.2002 -0.0749 0.7155 0.054 Uiso 1 1 calc R
C7 C -0.3292(3) 0.0898(3) 0.7801(2) 0.0521(10) Uani 1 1 d .
C8 C -0.3430(5) 0.1206(4) 0.8541(3) 0.0765(16) Uani 1 1 d .
H8 H -0.2897 0.1544 0.8624 0.092 Uiso 1 1 calc R
C9 C -0.4349(6) 0.1019(6) 0.9156(4) 0.109(3) Uani 1 1 d .
H9 H -0.4440 0.1220 0.9664 0.130 Uiso 1 1 calc R
C10 C -0.5124(6) 0.0542(7) 0.9028(4) 0.120(3) Uani 1 1 d .
H10 H -0.5750 0.0416 0.9453 0.144 Uiso 1 1 calc R
C11 C -0.5016(5) 0.0244(5) 0.8302(4) 0.094(2) Uani 1 1 d .
H11 H -0.5570 -0.0071 0.8221 0.112 Uiso 1 1 calc R
C12 C -0.4084(4) 0.0410(4) 0.7682(3) 0.0652(13) Uani 1 1 d .
H12 H -0.3988 0.0190 0.7180 0.078 Uiso 1 1 calc R
C13 C -0.2237(3) 0.0971(2) 0.6146(2) 0.0373(8) Uani 1 1 d .
C14 C -0.3127(3) 0.1413(3) 0.6005(2) 0.0459(9) Uani 1 1 d .
H14 H -0.3667 0.1726 0.6415 0.055 Uiso 1 1 calc R
C15 C -0.3230(3) 0.1400(3) 0.5277(3) 0.0477(10) Uani 1 1 d .
H15 H -0.3836 0.1703 0.5190 0.057 Uiso 1 1 calc R
C16 C -0.2452(3) 0.0946(3) 0.4681(2) 0.0463(9) Uani 1 1 d .
H16 H -0.2522 0.0935 0.4182 0.056 Uiso 1 1 calc R
C17 C -0.1565(3) 0.0504(3) 0.4806(2) 0.0457(9) Uani 1 1 d .
H17 H -0.1030 0.0192 0.4392 0.055 Uiso 1 1 calc R
C18 C -0.1455(3) 0.0515(3) 0.5529(2) 0.0407(8) Uani 1 1 d .
H18 H -0.0845 0.0211 0.5610 0.049 Uiso 1 1 calc R
C19 C -0.0659(4) 0.2729(3) 0.8711(3) 0.0578(12) Uani 1 1 d .
C20 C -0.1712(5) 0.3121(4) 0.9075(4) 0.0840(18) Uani 1 1 d .
H20 H -0.2157 0.3250 0.8766 0.101 Uiso 1 1 calc R
C21 C -0.2128(8) 0.3327(5) 0.9849(5) 0.123(3) Uani 1 1 d .
H21 H -0.2837 0.3603 1.0058 0.147 Uiso 1 1 calc R
C22 C -0.1536(9) 0.3139(5) 1.0318(4) 0.144(4) Uani 1 1 d .
H22 H -0.1837 0.3277 1.0855 0.172 Uiso 1 1 calc R
C23 C -0.0485(7) 0.2743(4) 1.0021(3) 0.103(3) Uani 1 1 d .
H23 H -0.0061 0.2615 1.0344 0.123 Uiso 1 1 calc R
C24 C -0.0079(5) 0.2541(3) 0.9226(3) 0.0640(14) Uani 1 1 d .
C25 C 0.1421(4) 0.1073(3) 0.9411(2) 0.0573(12) Uani 1 1 d .
C26 C 0.1282(5) 0.0250(3) 0.9140(3) 0.0637(13) Uani 1 1 d .
H26 H 0.1130 0.0212 0.8670 0.076 Uiso 1 1 calc R
C27 C 0.1364(6) -0.0509(4) 0.9552(3) 0.0801(17) Uani 1 1 d .
H27 H 0.1279 -0.1067 0.9359 0.096 Uiso 1 1 calc R
C28 C 0.1567(6) -0.0469(4) 1.0236(3) 0.0816(17) Uani 1 1 d .
H28 H 0.1620 -0.0997 1.0515 0.098 Uiso 1 1 calc R
C29 C 0.1695(5) 0.0331(4) 1.0520(3) 0.0787(17) Uani 1 1 d .
H29 H 0.1826 0.0357 1.0999 0.094 Uiso 1 1 calc R
C30 C 0.1634(5) 0.1116(4) 1.0104(3) 0.0692(14) Uani 1 1 d .
H30 H 0.1736 0.1669 1.0296 0.083 Uiso 1 1 calc R
C31 C 0.2208(6) 0.2798(4) 0.9002(3) 0.0772(18) Uani 1 1 d .
C32 C 0.3271(7) 0.2502(5) 0.8882(4) 0.099(2) Uani 1 1 d .
H32 H 0.3489 0.1894 0.8776 0.119 Uiso 1 1 calc R
C33 C 0.4032(9) 0.3092(7) 0.8917(5) 0.138(4) Uani 1 1 d .
H33 H 0.4763 0.2885 0.8830 0.166 Uiso 1 1 calc R
C34 C 0.3720(14) 0.3956(9) 0.9076(7) 0.183(7) Uani 1 1 d .
H34 H 0.4235 0.4353 0.9102 0.220 Uiso 1 1 calc R
C35 C 0.2678(13) 0.4267(6) 0.9199(6) 0.167(6) Uani 1 1 d .
H35 H 0.2479 0.4879 0.9302 0.200 Uiso 1 1 calc R
C36 C 0.1882(8) 0.3686(4) 0.9176(4) 0.108(3) Uani 1 1 d .
H36 H 0.1150 0.3898 0.9277 0.129 Uiso 1 1 calc R
C38 C 0.1657(3) 0.3241(3) 0.5471(2) 0.0430(9) Uani 1 1 d .
C39 C 0.2176(4) 0.3377(3) 0.4686(3) 0.0614(12) Uani 1 1 d .
H39 H 0.2593 0.3875 0.4508 0.074 Uiso 1 1 calc R
C40 C 0.2069(5) 0.2759(4) 0.4161(3) 0.0792(16) Uani 1 1 d .
H40 H 0.2421 0.2828 0.3619 0.095 Uiso 1 1 calc R
C41 C 0.1450(5) 0.2053(3) 0.4438(3) 0.0698(15) Uani 1 1 d .
H41 H 0.1364 0.1631 0.4090 0.084 Uiso 1 1 calc R
C42 C 0.0960(4) 0.1967(3) 0.5218(3) 0.0581(12) Uani 1 1 d .
H42 H 0.0539 0.1470 0.5390 0.070 Uiso 1 1 calc R
C43 C 0.1020(3) 0.2544(3) 0.5788(3) 0.0463(9) Uani 1 1 d .
C44 C 0.1662(3) 0.5124(2) 0.5888(2) 0.0403(8) Uani 1 1 d .
C45 C 0.0918(4) 0.5353(3) 0.5518(3) 0.0562(12) Uani 1 1 d .
H45 H 0.0549 0.4905 0.5375 0.067 Uiso 1 1 calc R
C46 C 0.0709(4) 0.6224(3) 0.5355(3) 0.0621(13) Uani 1 1 d .
H46 H 0.0195 0.6372 0.5103 0.075 Uiso 1 1 calc R
C47 C 0.1241(4) 0.6885(3) 0.5555(3) 0.0521(10) Uani 1 1 d .
H47 H 0.1101 0.7485 0.5436 0.062 Uiso 1 1 calc R
C48 C 0.1970(4) 0.6670(3) 0.5927(3) 0.0508(10) Uani 1 1 d .
H48 H 0.2330 0.7125 0.6069 0.061 Uiso 1 1 calc R
C49 C 0.2188(3) 0.5798(2) 0.6097(3) 0.0444(9) Uani 1 1 d .
H49 H 0.2694 0.5657 0.6356 0.053 Uiso 1 1 calc R
C50 C 0.3227(3) 0.3855(2) 0.6145(3) 0.0434(9) Uani 1 1 d .
C51 C 0.4062(4) 0.4040(3) 0.5467(3) 0.0556(11) Uani 1 1 d .
H51 H 0.3895 0.4283 0.5035 0.067 Uiso 1 1 calc R
C52 C 0.5129(4) 0.3875(3) 0.5416(3) 0.0655(13) Uani 1 1 d .
H52 H 0.5694 0.3994 0.4948 0.079 Uiso 1 1 calc R
C53 C 0.5369(4) 0.3537(3) 0.6050(3) 0.0632(13) Uani 1 1 d .
H53 H 0.6103 0.3426 0.6017 0.076 Uiso 1 1 calc R
C54 C 0.4560(4) 0.3359(3) 0.6722(3) 0.0582(12) Uani 1 1 d .
H54 H 0.4735 0.3126 0.7155 0.070 Uiso 1 1 calc R
C55 C 0.3487(4) 0.3516(3) 0.6777(3) 0.0472(9) Uani 1 1 d .
H55 H 0.2927 0.3392 0.7246 0.057 Uiso 1 1 calc R
C56 C -0.2226(5) 0.2836(3) 0.6970(4) 0.0720(15) Uani 1 1 d .
H56A H -0.2330 0.2745 0.6467 0.086 Uiso 1 1 calc R
H56B H -0.2951 0.2873 0.7376 0.086 Uiso 1 1 calc R
C57 C -0.1750(6) 0.3650(4) 0.6947(4) 0.0874(19) Uani 1 1 d .
H57A H -0.1095 0.3668 0.6480 0.105 Uiso 1 1 calc R
H57B H -0.1529 0.3703 0.7409 0.105 Uiso 1 1 calc R
C58 C -0.2572(10) 0.4441(5) 0.6928(8) 0.190(4) Uani 1 1 d D
H58A H -0.2780 0.4381 0.6461 0.228 Uiso 1 1 calc R
H58B H -0.3234 0.4399 0.7387 0.228 Uiso 1 1 calc R
C59 C -0.2145(10) 0.5362(5) 0.6922(8) 0.190(4) Uani 1 1 d D
H59A H -0.1474 0.5404 0.6481 0.285 Uiso 1 1 calc R
H59B H -0.2002 0.5452 0.7406 0.285 Uiso 1 1 calc R
H59C H -0.2688 0.5817 0.6875 0.285 Uiso 1 1 calc R
C60 C 0.2597(3) 0.1406(3) 0.7502(2) 0.0440(9) Uani 1 1 d .
H60A H 0.2677 0.0795 0.7687 0.053 Uiso 1 1 calc R
H60B H 0.3174 0.1747 0.7572 0.053 Uiso 1 1 calc R
C61 C 0.2714(3) 0.1387(2) 0.6643(2) 0.0407(8) Uani 1 1 d .
H61A H 0.2132 0.1046 0.6581 0.049 Uiso 1 1 calc R
H61B H 0.2612 0.2000 0.6468 0.049 Uiso 1 1 calc R
C62 C 0.3805(4) 0.0980(3) 0.6123(3) 0.0553(11) Uani 1 1 d .
H62A H 0.4391 0.1255 0.6244 0.066 Uiso 1 1 calc R
H62B H 0.3857 0.0339 0.6235 0.066 Uiso 1 1 calc R
C63 C 0.3961(4) 0.1107(3) 0.5269(3) 0.0618(12) Uani 1 1 d .
H63A H 0.3391 0.0824 0.5145 0.093 Uiso 1 1 calc R
H63B H 0.4670 0.0837 0.4957 0.093 Uiso 1 1 calc R
H63C H 0.3923 0.1741 0.5154 0.093 Uiso 1 1 calc R
C64 C 0.0885(4) 0.4371(3) 0.7648(2) 0.0494(10) Uani 1 1 d .
H64A H 0.1546 0.4703 0.7520 0.059 Uiso 1 1 calc R
H64B H 0.0829 0.4022 0.8121 0.059 Uiso 1 1 calc R
C65 C -0.0068(5) 0.5013(3) 0.7817(3) 0.0634(13) Uani 1 1 d .
H65A H -0.0731 0.4682 0.7977 0.076 Uiso 1 1 calc R
H65B H -0.0035 0.5336 0.7335 0.076 Uiso 1 1 calc R
C66 C -0.0156(7) 0.5686(4) 0.8449(4) 0.099(2) Uani 1 1 d .
H66A H -0.0220 0.5365 0.8938 0.119 Uiso 1 1 calc R
H66B H 0.0519 0.6001 0.8300 0.119 Uiso 1 1 calc R
C67 C -0.1089(11) 0.6347(6) 0.8592(6) 0.191(6) Uani 1 1 d .
H67A H -0.0915 0.6800 0.8187 0.287 Uiso 1 1 calc R
H67B H -0.1243 0.6626 0.9099 0.287 Uiso 1 1 calc R
H67C H -0.1725 0.6051 0.8585 0.287 Uiso 1 1 calc R

loop_
_atom_site_aniso_label
_atom_site_aniso_U_11
_atom_site_aniso_U_22
_atom_site_aniso_U_33
_atom_site_aniso_U_23
_atom_site_aniso_U_13
_atom_site_aniso_U_12
Nd1 0.03802(12) 0.02726(11) 0.04991(13) -0.00323(8) -0.01652(9) -0.00253(8)
P1 0.0332(5) 0.0363(5) 0.0486(6) -0.0038(4) -0.0142(4) 0.0015(4)
P2 0.0897(9) 0.0395(6) 0.0426(6) 0.0050(4) -0.0299(6) -0.0201(6)
P3 0.0464(6) 0.0271(5) 0.0560(6) 0.0024(4) -0.0302(5) -0.0028(4)
N1 0.0419(19) 0.0340(17) 0.079(3) -0.0093(16) -0.0226(18) 0.0059(14)
N2 0.054(2) 0.0398(17) 0.0405(17) 0.0054(13) -0.0218(15) -0.0107(15)
N3 0.059(2) 0.0284(16) 0.060(2) -0.0075(14) -0.0389(17) 0.0036(14)
C1 0.043(2) 0.0336(19) 0.0377(19) -0.0007(15) -0.0159(16) -0.0039(15)
C2 0.042(2) 0.0326(18) 0.0404(19) -0.0006(15) -0.0169(16) -0.0007(15)
C3 0.044(2) 0.038(2) 0.042(2) -0.0010(16) -0.0204(17) -0.0005(16)
C4 0.063(3) 0.034(2) 0.052(2) 0.0044(17) -0.030(2) 0.0034(18)
C5 0.074(3) 0.031(2) 0.063(3) 0.0031(18) -0.037(2) -0.0066(19)
C6 0.052(2) 0.038(2) 0.054(2) 0.0006(17) -0.0287(19) -0.0072(17)
C7 0.041(2) 0.067(3) 0.046(2) -0.001(2) -0.0119(18) 0.002(2)
C8 0.063(3) 0.104(5) 0.055(3) -0.011(3) -0.012(2) 0.006(3)
C9 0.087(5) 0.173(8) 0.049(3) -0.004(4) -0.001(3) -0.004(5)
C10 0.071(4) 0.183(9) 0.076(5) 0.030(5) 0.013(4) -0.004(5)
C11 0.054(3) 0.130(6) 0.090(5) 0.033(4) -0.013(3) -0.025(3)
C12 0.044(2) 0.085(4) 0.064(3) 0.014(3) -0.013(2) -0.014(2)
C13 0.0313(18) 0.0357(19) 0.045(2) 0.0020(15) -0.0125(15) -0.0043(15)
C14 0.0325(19) 0.046(2) 0.056(2) 0.0016(18) -0.0116(17) 0.0011(16)
C15 0.036(2) 0.052(2) 0.060(3) 0.0125(19) -0.0232(19) -0.0048(18)
C16 0.049(2) 0.044(2) 0.053(2) 0.0040(18) -0.0259(19) -0.0075(18)
C17 0.046(2) 0.044(2) 0.050(2) -0.0029(17) -0.0210(18) 0.0024(17)
C18 0.038(2) 0.038(2) 0.050(2) -0.0030(16) -0.0205(17) 0.0019(16)
C19 0.074(3) 0.032(2) 0.056(3) -0.0047(18) -0.005(2) -0.007(2)
C20 0.092(4) 0.052(3) 0.081(4) -0.016(3) 0.006(3) 0.001(3)
C21 0.147(8) 0.080(5) 0.085(5) -0.010(4) 0.028(5) 0.025(5)
C22 0.229(11) 0.079(5) 0.055(4) -0.014(3) 0.031(5) 0.046(6)
C23 0.191(8) 0.054(3) 0.046(3) -0.005(2) -0.020(4) 0.015(4)
C24 0.101(4) 0.028(2) 0.047(2) -0.0029(17) -0.002(2) -0.008(2)
C25 0.087(3) 0.049(2) 0.042(2) 0.0086(19) -0.028(2) -0.018(2)
C26 0.102(4) 0.046(3) 0.050(3) 0.011(2) -0.032(3) -0.021(3)
C27 0.127(5) 0.048(3) 0.073(3) 0.017(2) -0.042(3) -0.025(3)
C28 0.116(5) 0.062(3) 0.077(4) 0.034(3) -0.045(3) -0.023(3)
C29 0.103(4) 0.089(4) 0.056(3) 0.028(3) -0.040(3) -0.024(3)
C30 0.101(4) 0.065(3) 0.051(3) 0.008(2) -0.035(3) -0.022(3)
C31 0.139(6) 0.061(3) 0.057(3) 0.019(2) -0.059(3) -0.048(3)
C32 0.138(6) 0.109(5) 0.082(4) 0.025(4) -0.067(4) -0.072(5)
C33 0.191(9) 0.163(9) 0.112(6) 0.041(6) -0.099(6) -0.116(8)
C34 0.321(19) 0.149(10) 0.172(10) 0.066(8) -0.183(13) -0.154(12)
C35 0.352(19) 0.076(5) 0.157(8) 0.040(5) -0.183(12) -0.099(9)
C36 0.221(9) 0.057(3) 0.094(4) 0.023(3) -0.109(5) -0.057(4)
C38 0.049(2) 0.037(2) 0.051(2) -0.0013(17) -0.0281(19) 0.0017(17)
C39 0.079(3) 0.057(3) 0.053(3) -0.003(2) -0.027(2) -0.007(2)
C40 0.102(5) 0.084(4) 0.053(3) -0.014(3) -0.029(3) 0.002(3)
C41 0.105(4) 0.050(3) 0.067(3) -0.020(2) -0.046(3) 0.002(3)
C42 0.082(3) 0.038(2) 0.068(3) -0.009(2) -0.044(3) 0.004(2)
C43 0.055(2) 0.033(2) 0.061(3) -0.0059(17) -0.034(2) 0.0074(17)
C44 0.049(2) 0.0251(17) 0.055(2) 0.0037(15) -0.0291(18) -0.0020(15)
C45 0.072(3) 0.033(2) 0.085(3) 0.005(2) -0.054(3) -0.006(2)
C46 0.078(3) 0.041(2) 0.091(4) 0.011(2) -0.061(3) -0.003(2)
C47 0.063(3) 0.0283(19) 0.073(3) 0.0090(18) -0.034(2) -0.0008(18)
C48 0.055(2) 0.031(2) 0.073(3) 0.0025(19) -0.030(2) -0.0062(18)
C49 0.045(2) 0.0324(19) 0.065(3) -0.0005(17) -0.032(2) -0.0025(16)
C50 0.047(2) 0.0234(17) 0.070(3) 0.0012(16) -0.034(2) -0.0020(15)
C51 0.057(3) 0.045(2) 0.067(3) 0.012(2) -0.025(2) -0.001(2)
C52 0.050(3) 0.051(3) 0.086(4) 0.015(2) -0.012(2) 0.000(2)
C53 0.051(3) 0.041(2) 0.106(4) 0.012(2) -0.039(3) -0.002(2)
C54 0.061(3) 0.044(2) 0.087(3) 0.012(2) -0.047(3) -0.008(2)
C55 0.050(2) 0.037(2) 0.064(3) 0.0092(18) -0.031(2) -0.0066(17)
C56 0.071(3) 0.048(3) 0.112(4) -0.008(3) -0.051(3) 0.010(2)
C57 0.122(5) 0.049(3) 0.114(5) 0.005(3) -0.073(4) 0.011(3)
C58 0.285(11) 0.085(4) 0.284(10) -0.010(6) -0.214(9) 0.039(6)
C59 0.285(11) 0.085(4) 0.284(10) -0.010(6) -0.214(9) 0.039(6)
C60 0.045(2) 0.043(2) 0.051(2) 0.0098(17) -0.0259(18) -0.0036(17)
C61 0.040(2) 0.0344(19) 0.052(2) 0.0073(16) -0.0211(17) -0.0059(15)
C62 0.044(2) 0.055(3) 0.063(3) 0.001(2) -0.015(2) 0.004(2)
C63 0.050(3) 0.065(3) 0.065(3) -0.010(2) -0.011(2) -0.003(2)
C64 0.069(3) 0.041(2) 0.049(2) 0.0007(18) -0.032(2) -0.012(2)
C65 0.091(4) 0.044(2) 0.059(3) -0.012(2) -0.031(3) 0.005(2)
C66 0.155(7) 0.060(4) 0.091(4) -0.039(3) -0.056(4) 0.025(4)
C67 0.334(17) 0.116(7) 0.155(9) -0.082(7) -0.142(10) 0.105(9)

loop_
_atom_type_symbol
_atom_type_description
_atom_type_scat_dispersion_real
_atom_type_scat_dispersion_imag
_atom_type_scat_source
C C 0.0033 0.0016 'International Tables Vol C Tables 4.2.6.8 and 6.1.1.4'
H H 0.0000 0.0000 'International Tables Vol C Tables 4.2.6.8 and 6.1.1.4'
N N 0.0061 0.0033 'International Tables Vol C Tables 4.2.6.8 and 6.1.1.4'
Nd Nd -0.1943 3.0179 'International Tables Vol C Tables 4.2.6.8 and 6.1.1.4'
P P 0.1023 0.0942 'International Tables Vol C Tables 4.2.6.8 and 6.1.1.4'

loop_
_geom_angle_atom_site_label_1
_geom_angle_atom_site_label_2
_geom_angle_atom_site_label_3
_geom_angle
N1 Nd1 N2 148.78(12)
N1 Nd1 N3 118.44(11)
N2 Nd1 N3 87.95(10)
N1 Nd1 C43 89.72(13)
N2 Nd1 C43 117.06(12)
N3 Nd1 C43 68.32(11)
N1 Nd1 C19 92.40(15)
N2 Nd1 C19 71.59(14)
N3 Nd1 C19 86.49(12)
C43 Nd1 C19 152.24(13)
N1 Nd1 C2 71.28(11)
N2 Nd1 C2 87.84(11)
N3 Nd1 C2 163.11(12)
C43 Nd1 C2 99.28(12)
C19 Nd1 C2 107.62(12)
N1 P1 C1 108.92(18)
N1 P1 C13 112.41(19)
C1 P1 C13 109.86(17)
N1 P1 C7 114.0(2)
C1 P1 C7 106.51(19)
C13 P1 C7 104.94(19)
N2 P2 C24 108.4(2)
N2 P2 C25 112.62(19)
C24 P2 C25 109.7(2)
N2 P2 C31 113.2(2)
C24 P2 C31 108.8(3)
C25 P2 C31 104.0(2)
N3 P3 C44 114.27(18)
N3 P3 C38 108.57(18)
C44 P3 C38 109.46(18)
N3 P3 C50 112.44(19)
C44 P3 C50 103.96(18)
C38 P3 C50 107.92(19)
C56 N1 P1 116.1(3)
C56 N1 Nd1 120.5(3)
P1 N1 Nd1 122.58(18)
C60 N2 P2 119.6(3)
C60 N2 Nd1 117.9(2)
P2 N2 Nd1 122.35(19)
C64 N3 P3 117.3(3)
C64 N3 Nd1 120.9(3)
P3 N3 Nd1 120.72(16)
C6 C1 C2 124.6(4)
C6 C1 P1 117.2(3)
C2 C1 P1 118.2(3)
C1 C2 C3 112.7(3)
C1 C2 Nd1 118.8(3)
C3 C2 Nd1 128.2(3)
C4 C3 C2 124.3(4)
C5 C4 C3 120.1(4)
C6 C5 C4 119.0(4)
C5 C6 C1 119.4(4)
C12 C7 C8 119.6(5)
C12 C7 P1 124.4(4)
C8 C7 P1 115.8(4)
C9 C8 C7 119.9(6)
C10 C9 C8 119.7(6)
C11 C10 C9 121.5(6)
C10 C11 C12 119.2(7)
C7 C12 C11 120.0(5)
C18 C13 C14 118.1(4)
C18 C13 P1 120.3(3)
C14 C13 P1 121.1(3)
C15 C14 C13 121.1(4)
C16 C15 C14 119.7(4)
C15 C16 C17 120.2(4)
C18 C17 C16 120.4(4)
C17 C18 C13 120.5(4)
C24 C19 C20 113.6(5)
C24 C19 Nd1 118.7(3)
C20 C19 Nd1 127.4(4)
C21 C20 C19 123.7(8)
C22 C21 C20 120.5(8)
C21 C22 C23 120.7(7)
C24 C23 C22 117.6(7)
C23 C24 C19 123.9(6)
C23 C24 P2 117.4(5)
C19 C24 P2 118.7(3)
C26 C25 C30 119.1(4)
C26 C25 P2 117.7(3)
C30 C25 P2 123.2(4)
C27 C26 C25 120.2(5)
C28 C27 C26 120.9(5)
C27 C28 C29 120.1(5)
C28 C29 C30 120.3(5)
C25 C30 C29 119.4(5)
C32 C31 C36 119.7(6)
C32 C31 P2 119.5(5)
C36 C31 P2 120.6(6)
C31 C32 C33 120.7(8)
C34 C33 C32 119.6(11)
C33 C34 C35 121.1(9)
C34 C35 C36 120.8(10)
C31 C36 C35 118.0(10)
C39 C38 C43 125.3(4)
C39 C38 P3 120.4(3)
C43 C38 P3 114.3(3)
C38 C39 C40 118.3(5)
C41 C40 C39 119.3(5)
C42 C41 C40 119.2(4)
C41 C42 C43 125.9(5)
C38 C43 C42 112.1(4)
C38 C43 Nd1 124.4(3)
C42 C43 Nd1 123.1(3)
C45 C44 C49 118.5(3)
C45 C44 P3 119.7(3)
C49 C44 P3 121.4(3)
C46 C45 C44 120.7(4)
C45 C46 C47 120.4(4)
C48 C47 C46 119.7(4)
C47 C48 C49 120.7(4)
C48 C49 C44 120.0(4)
C51 C50 C55 118.8(4)
C51 C50 P3 120.6(3)
C55 C50 P3 120.5(3)
C52 C51 C50 120.7(4)
C51 C52 C53 119.5(5)
C54 C53 C52 120.6(4)
C53 C54 C55 120.2(4)
C54 C55 C50 120.1(4)
C57 C56 N1 114.2(4)
C56 C57 C58 110.3(6)
C59 C58 C57 114.6(8)
N2 C60 C61 110.1(3)
C62 C61 C60 113.7(3)
C63 C62 C61 112.1(4)
N3 C64 C65 114.1(3)
C64 C65 C66 114.2(5)
C67 C66 C65 113.7(6)

loop_
_geom_bond_atom_site_label_1
_geom_bond_atom_site_label_2
_geom_bond_distance
Nd1 N1 2.490(3)
Nd1 N2 2.501(3)
Nd1 N3 2.579(3)
Nd1 C43 2.602(4)
Nd1 C19 2.613(4)
Nd1 C2 2.648(4)
P1 N1 1.595(4)
P1 C1 1.802(4)
P1 C13 1.813(4)
P1 C7 1.819(4)
P2 N2 1.584(3)
P2 C24 1.801(6)
P2 C25 1.816(5)
P2 C31 1.825(5)
P3 N3 1.570(4)
P3 C44 1.814(4)
P3 C38 1.819(4)
P3 C50 1.823(4)
N1 C56 1.493(6)
N2 C60 1.468(5)
N3 C64 1.478(5)
C1 C6 1.398(5)
C1 C2 1.403(5)
C2 C3 1.409(5)
C3 C4 1.387(5)
C4 C5 1.382(6)
C5 C6 1.380(6)
C7 C12 1.394(7)
C7 C8 1.391(7)
C8 C9 1.389(8)
C9 C10 1.373(11)
C10 C11 1.373(10)
C11 C12 1.396(7)
C13 C18 1.400(5)
C13 C14 1.403(5)
C14 C15 1.385(6)
C15 C16 1.375(6)
C16 C17 1.388(6)
C17 C18 1.380(5)
C19 C24 1.411(8)
C19 C20 1.412(7)
C20 C21 1.369(9)
C21 C22 1.355(13)
C22 C23 1.399(12)
C23 C24 1.404(7)
C25 C26 1.397(6)
C25 C30 1.394(6)
C26 C27 1.380(7)
C27 C28 1.369(8)
C28 C29 1.371(8)
C29 C30 1.411(7)
C31 C32 1.383(10)
C31 C36 1.392(9)
C32 C33 1.405(9)
C33 C34 1.350(16)
C34 C35 1.362(19)
C35 C36 1.425(12)
C38 C39 1.387(6)
C38 C43 1.388(6)
C39 C40 1.402(7)
C40 C41 1.371(8)
C41 C42 1.362(7)
C42 C43 1.402(6)
C44 C45 1.388(5)
C44 C49 1.401(5)
C45 C46 1.374(6)
C46 C47 1.383(6)
C47 C48 1.369(6)
C48 C49 1.383(5)
C50 C51 1.390(6)
C50 C55 1.391(6)
C51 C52 1.379(7)
C52 C53 1.382(7)
C53 C54 1.365(7)
C54 C55 1.385(6)
C56 C57 1.415(8)
C57 C58 1.564(10)
C58 C59 1.5386(10)
C60 C61 1.529(5)
C61 C62 1.524(6)
C62 C63 1.517(7)
C64 C65 1.480(7)
C65 C66 1.528(7)
C66 C67 1.482(11)
